data_2237898
loop_
_publ_author_name
'Krishnan, P.'
'Gayathri, K.'
'Sivakumar, N.'
'Chakkaravarthi, G.'
'Anbalagan, G.'

_publ_section_title
;
 2,3-Dimethoxy-10-oxostrychnidinium hydrogen oxalate dihydrate
;
_journal_coeditor_code IS5247
_journal_issue 5
_journal_name_full 'Acta Crystallographica Section E'
_journal_page_first o659
_journal_paper_doi 10.1107/S1600536813008623
_journal_volume 69
_journal_year 2013
_chemical_formula_iupac 'C23 H27 N2 O4 +, C2 H O4 -, 2H2 O'
_chemical_formula_moiety 'C23 H27 N2 O4 +, C2 H O4 -, 2(H2 O)'
_chemical_formula_sum 'C25 H32 N2 O10'
_chemical_formula_weight 520.53
_chemical_name_systematic
;
2,3-Dimethoxy-10-oxostrychnidinium hydrogen oxalate dihydrate
;
_space_group_IT_number 19
_symmetry_cell_setting orthorhombic
_symmetry_space_group_name_Hall 'P 2ac 2ab'
_symmetry_space_group_name_H-M 'P 21 21 21'
_atom_sites_solution_hydrogens geom
_atom_sites_solution_primary direct
_atom_sites_solution_secondary difmap
_audit_creation_method SHELXL-97
_cell_angle_alpha 90.00
_cell_angle_beta 90.00
_cell_angle_gamma 90.00
_cell_formula_units_Z 4
_cell_length_a 7.6110(2)
_cell_length_b 10.7375(3)
_cell_length_c 29.4990(7)
_cell_measurement_reflns_used 5990
_cell_measurement_temperature 295(2)
_cell_measurement_theta_max 28.2
_cell_measurement_theta_min 2.0
_cell_volume 2410.75(11)
_computing_cell_refinement 'SAINT (Bruker, 2003)'
_computing_data_collection 'APEX2 (Bruker, 2003)'
_computing_data_reduction 'SAINT (Bruker, 2003)'
_computing_molecular_graphics 'PLATON (Spek, 2009)'
_computing_publication_material 'SHELXL97 (Sheldrick, 2008)'
_computing_structure_refinement 'SHELXL97 (Sheldrick, 2008)'
_computing_structure_solution 'SHELXS97 (Sheldrick, 2008)'
_diffrn_ambient_temperature 295(2)
_diffrn_measured_fraction_theta_full 0.981
_diffrn_measured_fraction_theta_max 0.981
_diffrn_measurement_device_type 'Bruker Kappa APEXII CCD'
_diffrn_measurement_method '\w and \f'
_diffrn_radiation_monochromator graphite
_diffrn_radiation_source 'fine-focus sealed tube'
_diffrn_radiation_type MoK\a
_diffrn_radiation_wavelength 0.71073
_diffrn_reflns_av_R_equivalents 0.0196
_diffrn_reflns_av_sigmaI/netI 0.0217
_diffrn_reflns_limit_h_max 9
_diffrn_reflns_limit_h_min -4
_diffrn_reflns_limit_k_max 14
_diffrn_reflns_limit_k_min -10
_diffrn_reflns_limit_l_max 32
_diffrn_reflns_limit_l_min -39
_diffrn_reflns_number 13171
_diffrn_reflns_theta_full 28.28
_diffrn_reflns_theta_max 28.28
_diffrn_reflns_theta_min 2.02
_diffrn_standards_interval_time 0
_diffrn_standards_number 0
_exptl_absorpt_coefficient_mu 0.111
_exptl_absorpt_correction_T_max 0.9781
_exptl_absorpt_correction_T_min 0.9695
_exptl_absorpt_correction_type multi-scan
_exptl_absorpt_process_details '(SADABS; Sheldrick, 1996)'
_exptl_crystal_colour colourless
_exptl_crystal_density_diffrn 1.434
_exptl_crystal_density_method 'not measured'
_exptl_crystal_description block
_exptl_crystal_F_000 1104
_exptl_crystal_size_max 0.28
_exptl_crystal_size_mid 0.24
_exptl_crystal_size_min 0.20
_refine_diff_density_max 0.325
_refine_diff_density_min -0.315
_refine_ls_extinction_method none
_refine_ls_goodness_of_fit_ref 1.052
_refine_ls_hydrogen_treatment mixed
_refine_ls_matrix_type full
_refine_ls_number_parameters 354
_refine_ls_number_reflns 5805
_refine_ls_number_restraints 7
_refine_ls_restrained_S_all 1.053
_refine_ls_R_factor_all 0.0463
_refine_ls_R_factor_gt 0.0423
_refine_ls_shift/su_max 0.000
_refine_ls_shift/su_mean 0.000
_refine_ls_structure_factor_coef Fsqd
_refine_ls_weighting_details 'calc w=1/[\s^2^(Fo^2^)+(0.0708P)^2^+0.4586P] where P=(Fo^2^+2Fc^2^)/3'
_refine_ls_weighting_scheme calc
_refine_ls_wR_factor_gt 0.1129
_refine_ls_wR_factor_ref 0.1163
_reflns_number_gt 5363
_reflns_number_total 5805
_reflns_threshold_expression I>2sigma(I)
_cod_data_source_file is5247.cif
_cod_data_source_block I
_cod_database_code 2237898
_cod_database_fobs_code 2237898

loop_
_symmetry_equiv_pos_as_xyz
'x, y, z'
'-x+1/2, -y, z+1/2'
'x+1/2, -y+1/2, -z'
'-x, y+1/2, -z+1/2'

loop_
_atom_site_type_symbol
_atom_site_label
_atom_site_fract_x
_atom_site_fract_y
_atom_site_fract_z
_atom_site_U_iso_or_equiv
_atom_site_adp_type
_atom_site_calc_flag
_atom_site_refinement_flags
_atom_site_occupancy
_atom_site_symmetry_multiplicity
C C1 0.8167(2) 0.10403(15) 0.04553(5) 0.0273(3) Uani d . 1 1
C C2 0.7938(2) 0.22682(15) 0.03194(5) 0.0300(3) Uani d . 1 1
H H2 0.7733 0.2890 0.0532 0.036 Uiso calc R 1 1
C C3 0.8019(2) 0.25510(14) -0.01380(5) 0.0281(3) Uani d . 1 1
C C4 0.8270(2) 0.16002(15) -0.04610(5) 0.0283(3) Uani d . 1 1
C C5 0.8518(2) 0.03741(15) -0.03262(5) 0.0277(3) Uani d . 1 1
H H5 0.8702 -0.0256 -0.0537 0.033 Uiso calc R 1 1
C C6 0.8480(2) 0.01221(14) 0.01373(5) 0.0262(3) Uani d . 1 1
C C7 0.8725(2) -0.08541(14) 0.08561(5) 0.0240(3) Uani d . 1 1
H H7 0.7940 -0.1469 0.0995 0.029 Uiso calc R 1 1
C C8 0.7954(2) 0.04770(14) 0.09221(5) 0.0255(3) Uani d . 1 1
C C9 0.9615(3) -0.20278(15) 0.01824(6) 0.0331(4) Uani d . 1 1
C C10 1.0233(3) -0.29667(16) 0.05273(6) 0.0407(4) Uani d . 1 1
H H10A 1.1123 -0.3482 0.0385 0.049 Uiso calc R 1 1
H H10B 0.9249 -0.3505 0.0600 0.049 Uiso calc R 1 1
C C11 1.0995(2) -0.24681(16) 0.09759(6) 0.0330(4) Uani d . 1 1
H H11 1.2270 -0.2597 0.0978 0.040 Uiso calc R 1 1
C C12 1.0603(2) -0.10686(15) 0.10212(5) 0.0263(3) Uani d . 1 1
H H12 1.1366 -0.0652 0.0801 0.032 Uiso calc R 1 1
C C13 1.0974(2) -0.04399(16) 0.14785(6) 0.0287(3) Uani d . 1 1
H H13 1.2200 -0.0594 0.1563 0.034 Uiso calc R 1 1
C C14 1.0718(2) 0.09617(16) 0.14006(6) 0.0331(4) Uani d . 1 1
H H14A 1.1111 0.1422 0.1665 0.040 Uiso calc R 1 1
H H14B 1.1406 0.1230 0.1142 0.040 Uiso calc R 1 1
C C15 0.8791(2) 0.12124(15) 0.13160(5) 0.0288(3) Uani d . 1 1
H H2A 0.8636 0.2104 0.1258 0.035 Uiso calc R 1 1
C C16 0.6084(2) 0.0154(2) 0.15679(6) 0.0371(4) Uani d . 1 1
H H16A 0.6202 -0.0731 0.1625 0.045 Uiso calc R 1 1
H H16B 0.5032 0.0455 0.1718 0.045 Uiso calc R 1 1
C C17 0.6010(2) 0.04159(18) 0.10656(6) 0.0346(4) Uani d . 1 1
H H17A 0.5420 0.1199 0.1006 0.042 Uiso calc R 1 1
H H17B 0.5400 -0.0245 0.0906 0.042 Uiso calc R 1 1
C C18 1.0805(4) -0.30313(19) 0.17721(7) 0.0494(5) Uani d . 1 1
H H18A 1.2029 -0.2779 0.1768 0.059 Uiso calc R 1 1
H H18B 1.0718 -0.3800 0.1943 0.059 Uiso calc R 1 1
C C19 0.9727(3) -0.20421(18) 0.19990(6) 0.0387(4) Uani d . 1 1
H H19 0.9001 -0.2256 0.2240 0.046 Uiso calc R 1 1
C C20 0.9792(2) -0.08679(16) 0.18616(5) 0.0296(3) Uani d . 1 1
C C21 0.8705(3) 0.01255(17) 0.20833(6) 0.0329(4) Uani d . 1 1
H H21A 0.9465 0.0685 0.2251 0.040 Uiso calc R 1 1
H H21B 0.7893 -0.0254 0.2296 0.040 Uiso calc R 1 1
C C22 0.8296(3) 0.47074(16) -0.00029(7) 0.0383(4) Uani d . 1 1
H H22A 0.7379 0.4784 0.0219 0.057 Uiso calc R 1 1
H H22B 0.8411 0.5477 -0.0166 0.057 Uiso calc R 1 1
H H22C 0.9385 0.4518 0.0146 0.057 Uiso calc R 1 1
C C23 0.8254(4) 0.1045(2) -0.12426(7) 0.0518(6) Uani d . 1 1
H H23A 0.9309 0.0558 -0.1224 0.078 Uiso calc R 1 1
H H23B 0.8183 0.1428 -0.1536 0.078 Uiso calc R 1 1
H H23C 0.7253 0.0515 -0.1198 0.078 Uiso calc R 1 1
C C24 0.6076(2) 0.36823(15) 0.23109(6) 0.0334(4) Uani d . 1 1
C C25 0.6212(3) 0.51090(15) 0.23589(6) 0.0337(4) Uani d . 1 1
N N1 0.8757(2) -0.10346(12) 0.03567(4) 0.0277(3) Uani d . 1 1
N N2 0.7689(2) 0.08528(14) 0.17329(5) 0.0309(3) Uani d D 1 1
H H2B 0.728(3) 0.1521(16) 0.1869(8) 0.046 Uiso d D 1 1
O O1 0.8278(2) 0.19783(12) -0.09044(4) 0.0388(3) Uani d . 1 1
O O2 0.7871(2) 0.37348(11) -0.03112(4) 0.0376(3) Uani d . 1 1
O O3 0.9853(3) -0.21823(13) -0.02266(5) 0.0509(4) Uani d . 1 1
O O4 1.0205(2) -0.32384(12) 0.13148(5) 0.0432(3) Uani d . 1 1
O O5 0.4765(2) 0.57002(13) 0.22834(7) 0.0586(5) Uani d D 1 1
H H5A 0.470(5) 0.6456(12) 0.2345(12) 0.088 Uiso d D 1 1
O O6 0.7510(3) 0.56036(16) 0.24876(10) 0.0912(9) Uani d . 1 1
O O7 0.5180(3) 0.31491(13) 0.25994(6) 0.0654(6) Uani d . 1 1
O O8 0.6928(2) 0.32090(14) 0.19997(5) 0.0524(4) Uani d . 1 1
O O9 0.5505(4) 0.7048(3) 0.11705(8) 0.0835(6) Uani d D 1 1
H H9A 0.565(6) 0.709(5) 0.0885(4) 0.125 Uiso d D 1 1
H H9B 0.609(6) 0.647(3) 0.1290(16) 0.125 Uiso d D 1 1
O O10 0.7913(4) 0.4655(3) 0.12287(7) 0.0885(8) Uani d D 1 1
H H10C 0.8980(17) 0.462(5) 0.1196(15) 0.133 Uiso d D 1 1
H H10D 0.758(5) 0.429(4) 0.1460(10) 0.133 Uiso d D 1 1

loop_
_atom_site_aniso_label
_atom_site_aniso_U_11
_atom_site_aniso_U_22
_atom_site_aniso_U_33
_atom_site_aniso_U_12
_atom_site_aniso_U_13
_atom_site_aniso_U_23
C1 0.0343(8) 0.0252(7) 0.0223(7) 0.0027(6) -0.0002(6) 0.0020(6)
C2 0.0409(9) 0.0237(7) 0.0255(7) 0.0035(6) -0.0005(7) -0.0003(6)
C3 0.0350(8) 0.0222(7) 0.0271(7) 0.0006(6) -0.0029(6) 0.0033(6)
C4 0.0333(8) 0.0287(8) 0.0228(7) -0.0018(6) -0.0025(6) 0.0023(6)
C5 0.0357(8) 0.0249(7) 0.0226(7) 0.0009(6) -0.0023(6) -0.0018(6)
C6 0.0325(8) 0.0206(7) 0.0254(7) 0.0007(6) -0.0011(6) 0.0011(5)
C7 0.0295(7) 0.0202(6) 0.0224(6) -0.0010(6) 0.0007(6) 0.0010(5)
C8 0.0331(8) 0.0204(7) 0.0229(7) 0.0035(6) 0.0010(6) 0.0023(5)
C9 0.0472(10) 0.0236(7) 0.0285(8) 0.0034(7) -0.0008(7) -0.0012(6)
C10 0.0663(12) 0.0236(7) 0.0323(9) 0.0115(8) -0.0008(9) -0.0030(6)
C11 0.0396(9) 0.0279(8) 0.0314(8) 0.0098(7) 0.0000(7) 0.0013(6)
C12 0.0283(7) 0.0251(7) 0.0255(7) -0.0002(6) 0.0022(6) 0.0004(6)
C13 0.0259(7) 0.0318(8) 0.0283(8) -0.0029(6) -0.0018(6) -0.0003(6)
C14 0.0399(9) 0.0283(8) 0.0310(8) -0.0122(7) 0.0024(7) -0.0029(6)
C15 0.0433(9) 0.0205(7) 0.0225(7) -0.0008(7) 0.0041(7) 0.0005(5)
C16 0.0312(8) 0.0506(11) 0.0294(8) -0.0005(8) 0.0047(7) 0.0042(8)
C17 0.0328(8) 0.0428(9) 0.0283(8) 0.0081(7) 0.0010(7) 0.0028(7)
C18 0.0812(16) 0.0349(9) 0.0321(9) 0.0151(10) -0.0075(10) 0.0069(8)
C19 0.0514(11) 0.0378(9) 0.0270(8) -0.0005(8) -0.0003(8) 0.0044(7)
C20 0.0323(8) 0.0326(8) 0.0239(7) -0.0007(7) -0.0021(6) 0.0003(6)
C21 0.0397(9) 0.0360(9) 0.0231(7) 0.0019(7) 0.0019(7) 0.0015(6)
C22 0.0549(11) 0.0242(8) 0.0357(9) -0.0015(8) -0.0059(8) -0.0002(7)
C23 0.0891(17) 0.0400(10) 0.0264(8) 0.0080(11) -0.0042(10) -0.0017(8)
C24 0.0441(9) 0.0212(7) 0.0350(8) 0.0023(7) 0.0045(7) 0.0003(6)
C25 0.0417(9) 0.0229(7) 0.0366(9) -0.0005(7) 0.0056(8) 0.0019(6)
N1 0.0382(7) 0.0221(6) 0.0229(6) 0.0002(6) -0.0022(5) 0.0005(5)
N2 0.0378(7) 0.0315(7) 0.0233(6) 0.0054(6) 0.0036(6) -0.0006(5)
O1 0.0630(9) 0.0298(6) 0.0236(6) 0.0004(6) -0.0020(6) 0.0036(5)
O2 0.0614(8) 0.0229(5) 0.0285(6) -0.0004(6) -0.0094(6) 0.0038(5)
O3 0.0907(12) 0.0356(7) 0.0264(6) 0.0144(8) 0.0030(7) -0.0031(5)
O4 0.0689(10) 0.0273(6) 0.0333(7) 0.0015(6) -0.0040(7) 0.0054(5)
O5 0.0460(8) 0.0263(6) 0.1035(14) 0.0053(6) 0.0038(9) 0.0004(8)
O6 0.0656(12) 0.0400(9) 0.168(3) -0.0093(9) -0.0456(15) 0.0125(12)
O7 0.1001(14) 0.0238(6) 0.0724(12) -0.0072(8) 0.0471(11) -0.0007(7)
O8 0.0770(11) 0.0329(7) 0.0473(8) 0.0084(7) 0.0221(8) -0.0039(6)
O9 0.0839(15) 0.0941(17) 0.0725(14) -0.0141(14) -0.0099(12) 0.0102(13)
O10 0.1118(19) 0.0983(17) 0.0553(11) -0.0444(16) 0.0036(12) 0.0131(11)

loop_
_atom_type_symbol
_atom_type_description
_atom_type_scat_dispersion_real
_atom_type_scat_dispersion_imag
_atom_type_scat_source
C C 0.0033 0.0016 'International Tables Vol C Tables 4.2.6.8 and 6.1.1.4'
H H 0.0000 0.0000 'International Tables Vol C Tables 4.2.6.8 and 6.1.1.4'
N N 0.0061 0.0033 'International Tables Vol C Tables 4.2.6.8 and 6.1.1.4'
O O 0.0106 0.0060 'International Tables Vol C Tables 4.2.6.8 and 6.1.1.4'

loop_
_geom_angle_atom_site_label_1
_geom_angle_atom_site_label_2
_geom_angle_atom_site_label_3
_geom_angle
C6 C1 C2 120.21(15)
C6 C1 C8 110.56(13)
C2 C1 C8 128.96(14)
C3 C2 C1 118.94(15)
C3 C2 H2 120.5
C1 C2 H2 120.5
O2 C3 C2 124.15(15)
O2 C3 C4 115.44(14)
C2 C3 C4 120.40(14)
O1 C4 C5 123.65(14)
O1 C4 C3 115.56(14)
C5 C4 C3 120.78(14)
C4 C5 C6 117.53(14)
C4 C5 H5 121.2
C6 C5 H5 121.2
C1 C6 C5 122.07(14)
C1 C6 N1 109.96(14)
C5 C6 N1 127.97(14)
N1 C7 C12 106.32(13)
N1 C7 C8 104.47(12)
C12 C7 C8 116.82(13)
N1 C7 H7 109.6
C12 C7 H7 109.6
C8 C7 H7 109.6
C1 C8 C17 111.72(13)
C1 C8 C15 115.90(13)
C17 C8 C15 102.20(13)
C1 C8 C7 102.29(12)
C17 C8 C7 110.93(13)
C15 C8 C7 114.10(13)
O3 C9 N1 123.36(16)
O3 C9 C10 121.68(16)
N1 C9 C10 114.94(15)
C9 C10 C11 117.69(14)
C9 C10 H10A 107.9
C11 C10 H10A 107.9
C9 C10 H10B 107.9
C11 C10 H10B 107.9
H10A C10 H10B 107.2
O4 C11 C12 115.02(14)
O4 C11 C10 103.96(15)
C12 C11 C10 109.95(14)
O4 C11 H11 109.2
C12 C11 H11 109.2
C10 C11 H11 109.2
C7 C12 C13 112.69(13)
C7 C12 C11 107.52(13)
C13 C12 C11 118.08(14)
C7 C12 H12 105.9
C13 C12 H12 105.9
C11 C12 H12 105.9
C20 C13 C12 114.40(13)
C20 C13 C14 109.49(14)
C12 C13 C14 106.05(13)
C20 C13 H13 108.9
C12 C13 H13 108.9
C14 C13 H13 108.9
C15 C14 C13 108.81(13)
C15 C14 H14A 109.9
C13 C14 H14A 109.9
C15 C14 H14B 109.9
C13 C14 H14B 109.9
H14A C14 H14B 108.3
C14 C15 N2 110.62(13)
C14 C15 C8 115.71(14)
N2 C15 C8 104.41(13)
C14 C15 H2A 108.6
N2 C15 H2A 108.6
C8 C15 H2A 108.6
C17 C16 N2 104.69(14)
C17 C16 H16A 110.8
N2 C16 H16A 110.8
C17 C16 H16B 110.8
N2 C16 H16B 110.8
H16A C16 H16B 108.9
C16 C17 C8 104.00(13)
C16 C17 H17A 111.0
C8 C17 H17A 111.0
C16 C17 H17B 111.0
C8 C17 H17B 111.0
H17A C17 H17B 109.0
O4 C18 C19 110.72(17)
O4 C18 H18A 109.5
C19 C18 H18A 109.5
O4 C18 H18B 109.5
C19 C18 H18B 109.5
H18A C18 H18B 108.1
C20 C19 C18 121.13(18)
C20 C19 H19 119.4
C18 C19 H19 119.4
C19 C20 C21 121.50(16)
C19 C20 C13 122.60(16)
C21 C20 C13 115.90(14)
C20 C21 N2 110.60(13)
C20 C21 H21A 109.5
N2 C21 H21A 109.5
C20 C21 H21B 109.5
N2 C21 H21B 109.5
H21A C21 H21B 108.1
O2 C22 H22A 109.5
O2 C22 H22B 109.5
H22A C22 H22B 109.5
O2 C22 H22C 109.5
H22A C22 H22C 109.5
H22B C22 H22C 109.5
O1 C23 H23A 109.5
O1 C23 H23B 109.5
H23A C23 H23B 109.5
O1 C23 H23C 109.5
H23A C23 H23C 109.5
H23B C23 H23C 109.5
O7 C24 O8 127.87(17)
O7 C24 C25 115.82(16)
O8 C24 C25 116.25(16)
O6 C25 O5 123.14(17)
O6 C25 C24 122.07(18)
O5 C25 C24 114.56(17)
C9 N1 C6 126.16(14)
C9 N1 C7 119.19(13)
C6 N1 C7 109.64(12)
C21 N2 C16 112.17(14)
C21 N2 C15 113.49(14)
C16 N2 C15 107.91(13)
C21 N2 H2B 106.9(16)
C16 N2 H2B 105.2(17)
C15 N2 H2B 110.8(17)
C4 O1 C23 117.63(14)
C3 O2 C22 115.02(13)
C11 O4 C18 115.61(16)
C25 O5 H5A 120(3)
H9A O9 H9B 113(5)
H10C O10 H10D 112(3)

loop_
_geom_bond_atom_site_label_1
_geom_bond_atom_site_label_2
_geom_bond_distance
C1 C6 1.382(2)
C1 C2 1.389(2)
C1 C8 1.513(2)
C2 C3 1.384(2)
C2 H2 0.9300
C3 O2 1.3745(19)
C3 C4 1.410(2)
C4 O1 1.3694(19)
C4 C5 1.388(2)
C5 C6 1.394(2)
C5 H5 0.9300
C6 N1 1.4162(19)
C7 N1 1.4861(19)
C7 C12 1.528(2)
C7 C8 1.557(2)
C7 H7 0.9800
C8 C17 1.540(2)
C8 C15 1.543(2)
C9 O3 1.231(2)
C9 N1 1.352(2)
C9 C10 1.508(2)
C10 C11 1.541(3)
C10 H10A 0.9700
C10 H10B 0.9700
C11 O4 1.430(2)
C11 C12 1.538(2)
C11 H11 0.9800
C12 C13 1.535(2)
C12 H12 0.9800
C13 C20 1.515(2)
C13 C14 1.535(2)
C13 H13 0.9800
C14 C15 1.512(3)
C14 H14A 0.9700
C14 H14B 0.9700
C15 N2 1.537(2)
C15 H2A 0.9800
C16 C17 1.509(2)
C16 N2 1.514(2)
C16 H16A 0.9700
C16 H16B 0.9700
C17 H17A 0.9700
C17 H17B 0.9700
C18 O4 1.441(2)
C18 C19 1.499(3)
C18 H18A 0.9700
C18 H18B 0.9700
C19 C20 1.325(2)
C19 H19 0.9300
C20 C21 1.500(2)
C21 N2 1.509(2)
C21 H21A 0.9700
C21 H21B 0.9700
C22 O2 1.422(2)
C22 H22A 0.9600
C22 H22B 0.9600
C22 H22C 0.9600
C23 O1 1.414(2)
C23 H23A 0.9600
C23 H23B 0.9600
C23 H23C 0.9600
C24 O7 1.232(2)
C24 O8 1.234(2)
C24 C25 1.542(2)
C25 O6 1.184(3)
C25 O5 1.291(3)
N2 H2B 0.880(10)
O5 H5A 0.833(10)
O9 H9A 0.850(10)
O9 H9B 0.836(10)
O10 H10C 0.818(10)
O10 H10D 0.824(10)

loop_
_geom_hbond_atom_site_label_D
_geom_hbond_atom_site_label_H
_geom_hbond_atom_site_label_A
_geom_hbond_site_symmetry_A
_geom_hbond_distance_DH
_geom_hbond_distance_HA
_geom_hbond_distance_DA
_geom_hbond_angle_DHA
_geom_hbond_publ_flag
N2 H2B O8 . 0.880(10) 1.872(13) 2.712(2) 159(2) y
O5 H5A O7 4_655 0.833(10) 1.827(12) 2.652(2) 170(4) y
O9 H9A O3 3_455 0.850(10) 2.04(2) 2.832(3) 155(5) y
O9 H9B O10 . 0.836(10) 2.40(3) 3.161(4) 151(5) y
O10 H10D O8 . 0.824(10) 2.035(12) 2.854(3) 173(5) y
C7 H7 O9 1_545 0.98 2.50 3.456(3) 166 y
C11 H11 O9 1_645 0.98 2.56 3.519(3) 168 y
C17 H17A O1 3_455 0.97 2.56 3.518(2) 168 y
C21 H21A O6 4_745 0.97 2.43 3.188(3) 135 y
C21 H21B O5 4_645 0.97 2.59 3.293(3) 130 y
C14 H14B O1 3 0.97 2.49 3.291(2) 139 y

loop_
_geom_torsion_atom_site_label_1
_geom_torsion_atom_site_label_2
_geom_torsion_atom_site_label_3
_geom_torsion_atom_site_label_4
_geom_torsion
C6 C1 C2 C3 0.4(3)
C8 C1 C2 C3 -173.02(16)
C1 C2 C3 O2 -177.73(17)
C1 C2 C3 C4 2.1(3)
O2 C3 C4 O1 -2.0(2)
C2 C3 C4 O1 178.14(16)
O2 C3 C4 C5 177.02(16)
C2 C3 C4 C5 -2.9(3)
O1 C4 C5 C6 179.91(16)
C3 C4 C5 C6 1.0(2)
C2 C1 C6 C5 -2.3(3)
C8 C1 C6 C5 172.24(15)
C2 C1 C6 N1 177.02(16)
C8 C1 C6 N1 -8.48(19)
C4 C5 C6 C1 1.6(2)
C4 C5 C6 N1 -177.60(16)
C6 C1 C8 C17 -102.75(17)
C2 C1 C8 C17 71.1(2)
C6 C1 C8 C15 140.73(15)
C2 C1 C8 C15 -45.4(2)
C6 C1 C8 C7 15.96(18)
C2 C1 C8 C7 -170.16(17)
N1 C7 C8 C1 -16.91(15)
C12 C7 C8 C1 100.19(15)
N1 C7 C8 C17 102.36(14)
C12 C7 C8 C17 -140.54(14)
N1 C7 C8 C15 -142.87(13)
C12 C7 C8 C15 -25.77(19)
O3 C9 C10 C11 141.4(2)
N1 C9 C10 C11 -40.0(3)
C9 C10 C11 O4 135.72(18)
C9 C10 C11 C12 12.1(2)
N1 C7 C12 C13 157.39(12)
C8 C7 C12 C13 41.30(18)
N1 C7 C12 C11 -70.77(15)
C8 C7 C12 C11 173.15(13)
O4 C11 C12 C7 -75.91(18)
C10 C11 C12 C7 41.01(19)
O4 C11 C12 C13 52.9(2)
C10 C11 C12 C13 169.84(15)
C7 C12 C13 C20 59.13(18)
C11 C12 C13 C20 -67.24(19)
C7 C12 C13 C14 -61.65(17)
C11 C12 C13 C14 171.98(14)
C20 C13 C14 C15 -55.45(18)
C12 C13 C14 C15 68.45(17)
C13 C14 C15 N2 62.41(18)
C13 C14 C15 C8 -56.03(18)
C1 C8 C15 C14 -84.91(17)
C17 C8 C15 C14 153.36(14)
C7 C8 C15 C14 33.55(18)
C1 C8 C15 N2 153.27(13)
C17 C8 C15 N2 31.53(15)
C7 C8 C15 N2 -88.28(15)
N2 C16 C17 C8 34.94(18)
C1 C8 C17 C16 -165.99(14)
C15 C8 C17 C16 -41.43(17)
C7 C8 C17 C16 80.57(17)
O4 C18 C19 C20 -67.2(3)
C18 C19 C20 C21 179.35(18)
C18 C19 C20 C13 -1.5(3)
C12 C13 C20 C19 60.4(2)
C14 C13 C20 C19 179.25(17)
C12 C13 C20 C21 -120.38(16)
C14 C13 C20 C21 -1.5(2)
C19 C20 C21 N2 -128.70(18)
C13 C20 C21 N2 52.1(2)
O7 C24 C25 O6 106.6(3)
O8 C24 C25 O6 -70.8(3)
O7 C24 C25 O5 -68.1(3)
O8 C24 C25 O5 114.5(2)
O3 C9 N1 C6 -20.4(3)
C10 C9 N1 C6 161.06(17)
O3 C9 N1 C7 -172.66(18)
C10 C9 N1 C7 8.8(2)
C1 C6 N1 C9 -157.88(17)
C5 C6 N1 C9 21.4(3)
C1 C6 N1 C7 -3.42(19)
C5 C6 N1 C7 175.81(16)
C12 C7 N1 C9 45.57(19)
C8 C7 N1 C9 169.70(15)
C12 C7 N1 C6 -110.93(14)
C8 C7 N1 C6 13.20(17)
C20 C21 N2 C16 78.03(17)
C20 C21 N2 C15 -44.60(19)
C17 C16 N2 C21 -140.63(14)
C17 C16 N2 C15 -14.89(18)
C14 C15 N2 C21 -10.95(19)
C8 C15 N2 C21 114.17(15)
C14 C15 N2 C16 -135.90(15)
C8 C15 N2 C16 -10.78(17)
C5 C4 O1 C23 10.6(3)
C3 C4 O1 C23 -170.48(19)
C2 C3 O2 C22 23.2(3)
C4 C3 O2 C22 -156.72(17)
C12 C11 O4 C18 -64.4(2)
C10 C11 O4 C18 175.37(16)
C19 C18 O4 C11 88.6(2)
